data_4112644
loop_
_publ_author_name
'John F. Berry'
'F. Albert Cotton'
'Tongbu Lu'
'Carlos A. Murillo'
'Brian K. Roberts'
'Xiaoping Wang'

_publ_contact_author_address
;  Laboratory for Molecular Structure and Bonding
   Dept. of Chemistry
   Texas A&M University, PO Box  30012
   College Station, TX 77842-3012, USA
;
_publ_contact_author_email cotton@tamu.edu
_publ_contact_author_fax '(979) 845 9351'
_publ_contact_author_name 'F. A. Cotton'
_publ_contact_author_phone '(979) 845 4432'
_publ_section_title
;
 Molecular and Electronic Structures by Design: Tuning Symmetrical and
 Unsymmetrical Linear Trichromium Chains
;
_journal_name_full 'Journal of the American Chemical Society'
_journal_page_first 7082
_journal_page_last 7096
_journal_paper_doi 10.1021/ja049055h
_journal_volume 126
_journal_year 2004
_chemical_formula_moiety 'Cr3(C10H8N3)4Br2, CH2Cl2'
_chemical_formula_sum 'C41 H34 Br2 Cl2 Cr3 N12'
_chemical_formula_weight 1081.52
_chemical_name_common 'Cr3(dpa)4Br2, CH2Cl2'
_chemical_name_systematic
; 
 ? 
;
_space_group_IT_number 34
_symmetry_cell_setting orthorhombic
_symmetry_space_group_name_Hall 'P 2 -2n'
_symmetry_space_group_name_H-M 'P n n 2'
_atom_sites_solution_hydrogens geom
_atom_sites_solution_primary direct
_atom_sites_solution_secondary difmap
_audit_creation_method SHELXL-97
_cell_angle_alpha 90.00
_cell_angle_beta 90.00
_cell_angle_gamma 90.00
_cell_formula_units_Z 2
_cell_length_a 13.0976(13)
_cell_length_b 14.2026(14)
_cell_length_c 11.4101(11)
_cell_measurement_reflns_used 6965
_cell_measurement_temperature 293(2)
_cell_measurement_theta_max 27.45
_cell_measurement_theta_min 2.29
_cell_volume 2122.5(4)
_computing_cell_refinement SAINT
_computing_data_collection SMART
_computing_data_reduction SAINT
_computing_structure_refinement 'SHELXL-97 (Sheldrick, 1997)'
_computing_structure_solution 'SHELXS-97 (Sheldrick, 1990)'
_diffrn_ambient_temperature 213(2)
_diffrn_measured_fraction_theta_full 0.997
_diffrn_measured_fraction_theta_max 0.997
_diffrn_measurement_device_type 'Bruker SMART 1000'
_diffrn_measurement_method '\w scans'
_diffrn_radiation_monochromator graphite
_diffrn_radiation_source 'normal-focus sealed tube'
_diffrn_radiation_type MoK\a
_diffrn_radiation_wavelength 0.71073
_diffrn_reflns_av_R_equivalents 0.0269
_diffrn_reflns_av_sigmaI/netI 0.0390
_diffrn_reflns_limit_h_max 11
_diffrn_reflns_limit_h_min -16
_diffrn_reflns_limit_k_max 18
_diffrn_reflns_limit_k_min -17
_diffrn_reflns_limit_l_max 14
_diffrn_reflns_limit_l_min -14
_diffrn_reflns_number 12785
_diffrn_reflns_theta_full 27.51
_diffrn_reflns_theta_max 27.51
_diffrn_reflns_theta_min 2.12
_diffrn_standards_number 0
_exptl_absorpt_coefficient_mu 2.810
_exptl_absorpt_correction_T_max 0.6620
_exptl_absorpt_correction_T_min 0.5067
_exptl_absorpt_correction_type multi-scan
_exptl_crystal_colour green
_exptl_crystal_density_diffrn 1.692
_exptl_crystal_description block
_exptl_crystal_F_000 1080
_exptl_crystal_size_max 0.28
_exptl_crystal_size_mid 0.20
_exptl_crystal_size_min 0.16
_refine_diff_density_max 0.542
_refine_diff_density_min -0.533
_refine_diff_density_rms 0.060
_refine_ls_abs_structure_details 'Flack H D (1983), Acta Cryst. A39, 876-881'
_refine_ls_abs_structure_Flack 0.003(8)
_refine_ls_extinction_method none
_refine_ls_goodness_of_fit_ref 1.042
_refine_ls_hydrogen_treatment noref
_refine_ls_matrix_type full
_refine_ls_number_parameters 284
_refine_ls_number_reflns 4536
_refine_ls_number_restraints 2
_refine_ls_restrained_S_all 1.044
_refine_ls_R_factor_all 0.0319
_refine_ls_R_factor_gt 0.0262
_refine_ls_shift/su_max 0.001
_refine_ls_shift/su_mean 0.000
_refine_ls_structure_factor_coef Fsqd
_refine_ls_weighting_details 'calc w=1/[\s^2^(Fo^2^)+(0.0319P)^2^+0.1542P] where P=(Fo^2^+2Fc^2^)/3'
_refine_ls_weighting_scheme calc
_refine_ls_wR_factor_gt 0.0644
_refine_ls_wR_factor_ref 0.0673
_reflns_number_gt 4054
_reflns_number_total 4536
_reflns_threshold_expression I>2sigma(I)
_cod_data_source_file ja049055hsi20040409_043050_10.cif
_cod_data_source_block 6CH2Cl2
_cod_database_code 4112644

loop_
_symmetry_equiv_pos_as_xyz
'x, y, z'
'-x, -y, z'
'x+1/2, -y+1/2, z+1/2'
'-x+1/2, y+1/2, z+1/2'

loop_
_atom_site_label
_atom_site_type_symbol
_atom_site_fract_x
_atom_site_fract_y
_atom_site_fract_z
_atom_site_U_iso_or_equiv
_atom_site_adp_type
_atom_site_occupancy
_atom_site_symmetry_multiplicity
_atom_site_calc_flag
_atom_site_refinement_flags
_atom_site_disorder_assembly
_atom_site_disorder_group
Cr1 Cr 0.65508(2) 0.08358(2) 0.97541(5) 0.02076(8) Uani 1 1 d . . .
Br1 Br 0.833244(17) 0.184199(16) 0.97324(3) 0.03255(7) Uani 1 1 d . . .
N1 N 0.60901(15) 0.12345(14) 0.80394(18) 0.0227(4) Uani 1 1 d . . .
N2 N 0.44275(19) 0.08654(17) 0.8525(2) 0.0215(5) Uani 1 1 d . . .
N3 N 0.28063(15) 0.03985(14) 0.90475(18) 0.0214(4) Uani 1 1 d . . .
N4 N 0.43289(16) -0.19515(14) 1.0446(2) 0.0238(5) Uani 1 1 d . . .
N5 N 0.55332(19) -0.08685(17) 1.1036(2) 0.0212(5) Uani 1 1 d . . .
N6 N 0.67502(16) 0.02534(14) 1.14731(19) 0.0220(4) Uani 1 1 d . . .
C11 C 0.5092(2) 0.12031(17) 0.7702(2) 0.0235(5) Uani 1 1 d . . .
C12 C 0.4819(2) 0.1439(2) 0.6545(3) 0.0334(6) Uani 1 1 d . . .
H12A H 0.4139 0.1421 0.6313 0.040 Uiso 1 1 calc R . .
C13 C 0.5567(3) 0.1699(2) 0.5760(3) 0.0413(8) Uani 1 1 d . . .
H13A H 0.5392 0.1861 0.4996 0.050 Uiso 1 1 calc R . .
C14 C 0.6574(2) 0.1719(2) 0.6106(3) 0.0411(8) Uani 1 1 d . . .
H14A H 0.7087 0.1893 0.5586 0.049 Uiso 1 1 calc R . .
C15 C 0.6802(2) 0.1473(2) 0.7245(3) 0.0310(6) Uani 1 1 d . . .
H15A H 0.7483 0.1472 0.7476 0.037 Uiso 1 1 calc R . .
C31 C 0.33994(19) 0.10539(18) 0.8517(2) 0.0225(5) Uani 1 1 d . . .
C32 C 0.2951(2) 0.18869(19) 0.8075(3) 0.0330(6) Uani 1 1 d . . .
H32A H 0.3354 0.2340 0.7710 0.040 Uiso 1 1 calc R . .
C33 C 0.1921(2) 0.2023(2) 0.8185(3) 0.0377(7) Uani 1 1 d . . .
H33A H 0.1623 0.2568 0.7891 0.045 Uiso 1 1 calc R . .
C34 C 0.1316(2) 0.1350(2) 0.8736(3) 0.0357(7) Uani 1 1 d . . .
H34A H 0.0616 0.1435 0.8817 0.043 Uiso 1 1 calc R . .
C35 C 0.1787(2) 0.0559(2) 0.9155(3) 0.0287(6) Uani 1 1 d . . .
H35A H 0.1391 0.0108 0.9532 0.034 Uiso 1 1 calc R . .
C41 C 0.5215(2) -0.17904(18) 1.1036(2) 0.0247(5) Uani 1 1 d . . .
C42 C 0.5769(2) -0.25473(19) 1.1516(3) 0.0341(6) Uani 1 1 d . . .
H42A H 0.6359 -0.2431 1.1946 0.041 Uiso 1 1 calc R . .
C43 C 0.5442(3) -0.3453(2) 1.1353(4) 0.0470(9) Uani 1 1 d . . .
H43A H 0.5807 -0.3953 1.1672 0.056 Uiso 1 1 calc R . .
C44 C 0.4556(3) -0.3624(2) 1.0705(4) 0.0495(9) Uani 1 1 d . . .
H44A H 0.4329 -0.4234 1.0569 0.059 Uiso 1 1 calc R . .
C45 C 0.4033(2) -0.28633(19) 1.0275(3) 0.0363(7) Uani 1 1 d . . .
H45A H 0.3443 -0.2974 0.9842 0.044 Uiso 1 1 calc R . .
C61 C 0.61981(19) -0.05023(18) 1.1846(2) 0.0228(5) Uani 1 1 d . . .
C62 C 0.6292(2) -0.0817(2) 1.3014(2) 0.0333(6) Uani 1 1 d . . .
H62A H 0.5906 -0.1326 1.3274 0.040 Uiso 1 1 calc R . .
C63 C 0.6949(3) -0.0374(2) 1.3764(3) 0.0408(7) Uani 1 1 d . . .
H63A H 0.7012 -0.0583 1.4533 0.049 Uiso 1 1 calc R . .
C64 C 0.7518(3) 0.0384(2) 1.3379(3) 0.0400(7) Uani 1 1 d . . .
H64A H 0.7975 0.0687 1.3875 0.048 Uiso 1 1 calc R . .
C65 C 0.7387(2) 0.06736(19) 1.2241(2) 0.0283(6) Uani 1 1 d . . .
H65A H 0.7760 0.1191 1.1984 0.034 Uiso 1 1 calc R . .
Cl1 Cl 0.4847(2) -0.3929(2) 0.7950(3) 0.0832(8) Uani 0.50 1 d PD A -1
C1S C 0.4917(7) -0.4717(5) 0.6700(7) 0.043(2) Uani 0.50 1 d PD A -1
H1SA H 0.4248 -0.4765 0.6341 0.052 Uiso 0.50 1 calc PR A -1
H1SB H 0.5382 -0.4456 0.6123 0.052 Uiso 0.50 1 calc PR A -1
Cl2 Cl 0.5331(3) -0.5825(3) 0.7096(5) 0.1267(16) Uani 0.50 1 d PD A -1
Cr2 Cr 0.50827(9) 0.00503(9) 0.97735(7) 0.01813(14) Uiso 0.50 1 d P . .

loop_
_atom_site_aniso_label
_atom_site_aniso_U_11
_atom_site_aniso_U_22
_atom_site_aniso_U_33
_atom_site_aniso_U_23
_atom_site_aniso_U_13
_atom_site_aniso_U_12
Cr1 0.02075(16) 0.01991(16) 0.02164(16) -0.0009(2) 0.0003(2) 0.00236(13)
Br1 0.02564(12) 0.03432(13) 0.03769(14) -0.00016(17) -0.00091(18) -0.00777(9)
N1 0.0189(10) 0.0241(11) 0.0251(11) 0.0019(8) -0.0002(9) -0.0022(8)
N2 0.0184(12) 0.0203(12) 0.0259(13) 0.0049(9) -0.0022(10) 0.0008(10)
N3 0.0164(10) 0.0223(10) 0.0255(11) 0.0032(8) -0.0004(8) 0.0013(8)
N4 0.0206(11) 0.0203(10) 0.0306(12) 0.0022(8) 0.0008(9) -0.0025(9)
N5 0.0178(12) 0.0203(12) 0.0256(13) 0.0020(9) -0.0003(11) -0.0001(10)
N6 0.0175(10) 0.0229(11) 0.0255(11) -0.0036(8) -0.0009(8) 0.0011(8)
C11 0.0221(13) 0.0203(12) 0.0280(13) 0.0024(9) -0.0011(10) -0.0003(10)
C12 0.0241(14) 0.0458(17) 0.0302(14) 0.0065(12) -0.0027(11) -0.0021(13)
C13 0.0374(17) 0.061(2) 0.0257(15) 0.0117(13) -0.0003(13) -0.0064(15)
C14 0.0309(16) 0.064(2) 0.0288(15) 0.0128(14) 0.0050(13) -0.0083(15)
C15 0.0216(13) 0.0402(16) 0.0313(14) 0.0029(12) -0.0014(11) -0.0059(12)
C31 0.0200(12) 0.0252(12) 0.0223(12) -0.0003(10) -0.0017(9) -0.0001(10)
C32 0.0249(14) 0.0300(14) 0.0442(17) 0.0128(12) -0.0008(13) 0.0030(12)
C33 0.0274(14) 0.0324(15) 0.0532(19) 0.0155(14) -0.0012(14) 0.0099(12)
C34 0.0207(13) 0.0376(16) 0.0487(18) 0.0082(13) 0.0038(13) 0.0075(12)
C35 0.0204(12) 0.0320(14) 0.0337(14) 0.0052(12) 0.0034(11) 0.0006(11)
C41 0.0218(13) 0.0247(13) 0.0276(13) 0.0043(10) 0.0024(10) 0.0009(10)
C42 0.0259(14) 0.0266(14) 0.0497(17) 0.0075(12) -0.0077(13) 0.0030(12)
C43 0.0364(18) 0.0282(15) 0.077(3) 0.0096(15) -0.0165(17) 0.0080(14)
C44 0.044(2) 0.0220(14) 0.083(3) 0.0068(15) -0.0184(19) -0.0052(14)
C45 0.0300(15) 0.0218(13) 0.0572(18) 0.0007(12) -0.0059(13) -0.0036(12)
C61 0.0184(12) 0.0248(12) 0.0251(12) 0.0010(10) 0.0004(10) 0.0054(10)
C62 0.0346(15) 0.0369(15) 0.0285(14) 0.0072(12) -0.0027(13) -0.0033(13)
C63 0.0484(19) 0.0479(18) 0.0260(15) 0.0068(13) -0.0075(13) 0.0022(16)
C64 0.0433(17) 0.0443(17) 0.0323(15) -0.0056(13) -0.0125(13) -0.0039(15)
C65 0.0293(14) 0.0279(14) 0.0278(13) -0.0046(10) -0.0045(11) -0.0007(12)
Cl1 0.0497(14) 0.107(2) 0.093(2) 0.0092(18) 0.0113(14) -0.0002(13)
C1S 0.030(4) 0.058(7) 0.041(3) -0.001(3) -0.011(3) -0.010(6)
Cl2 0.095(3) 0.130(4) 0.155(4) -0.076(3) 0.026(3) -0.042(3)

loop_
_atom_type_symbol
_atom_type_description
_atom_type_scat_dispersion_real
_atom_type_scat_dispersion_imag
_atom_type_scat_source
C C 0.0033 0.0016 'International Tables Vol C Tables 4.2.6.8 and 6.1.1.4'
H H 0.0000 0.0000 'International Tables Vol C Tables 4.2.6.8 and 6.1.1.4'
N N 0.0061 0.0033 'International Tables Vol C Tables 4.2.6.8 and 6.1.1.4'
Cl Cl 0.1484 0.1585 'International Tables Vol C Tables 4.2.6.8 and 6.1.1.4'
Cr Cr 0.3209 0.6236 'International Tables Vol C Tables 4.2.6.8 and 6.1.1.4'
Br Br -0.2901 2.4595 'International Tables Vol C Tables 4.2.6.8 and 6.1.1.4'

loop_
_geom_angle_atom_site_label_1
_geom_angle_atom_site_label_2
_geom_angle_atom_site_label_3
_geom_angle
_geom_angle_site_symmetry_1
_geom_angle_site_symmetry_3
N3 Cr1 N4 170.39(8) 2_655 2_655
N3 Cr1 N1 89.02(9) 2_655 .
N4 Cr1 N1 89.40(8) 2_655 .
N3 Cr1 N6 88.87(8) 2_655 .
N4 Cr1 N6 90.79(8) 2_655 .
N1 Cr1 N6 168.44(8) . .
N3 Cr1 Cr2 86.09(7) 2_655 .
N4 Cr1 Cr2 84.31(7) 2_655 .
N1 Cr1 Cr2 84.10(6) . .
N6 Cr1 Cr2 84.42(6) . .
N3 Cr1 Cr2 85.75(6) 2_655 2_655
N4 Cr1 Cr2 84.66(6) 2_655 2_655
N1 Cr1 Cr2 84.18(6) . 2_655
N6 Cr1 Cr2 84.33(6) . 2_655
N3 Cr1 Br1 95.18(6) 2_655 .
N4 Cr1 Br1 94.41(6) 2_655 .
N1 Cr1 Br1 95.43(6) . .
N6 Cr1 Br1 96.08(6) . .
Cr2 Cr1 Br1 178.64(4) . .
Cr2 Cr1 Br1 178.98(3) 2_655 .
C15 N1 C11 118.9(2) . .
C15 N1 Cr1 119.43(17) . .
C11 N1 Cr1 121.57(16) . .
C11 N2 C31 123.5(2) . .
C11 N2 Cr2 114.44(18) . .
C31 N2 Cr2 122.09(19) . .
C11 N2 Cr2 120.32(19) . 2_655
C31 N2 Cr2 116.02(19) . 2_655
C31 N3 C35 119.2(2) . .
C31 N3 Cr1 120.91(16) . 2_655
C35 N3 Cr1 119.86(18) . 2_655
C41 N4 C45 118.2(2) . .
C41 N4 Cr1 121.60(17) . 2_655
C45 N4 Cr1 120.20(18) . 2_655
C61 N5 C41 123.6(2) . .
C61 N5 Cr2 121.06(19) . 2_655
C41 N5 Cr2 115.31(19) . 2_655
C61 N5 Cr2 114.74(19) . .
C41 N5 Cr2 121.63(19) . .
C65 N6 C61 118.3(2) . .
C65 N6 Cr1 119.92(18) . .
C61 N6 Cr1 121.64(17) . .
N1 C11 N2 115.3(2) . .
N1 C11 C12 120.0(2) . .
N2 C11 C12 124.5(2) . .
C13 C12 C11 119.5(3) . .
C14 C13 C12 120.0(3) . .
C13 C14 C15 118.2(3) . .
N1 C15 C14 123.4(3) . .
N3 C31 N2 115.2(2) . .
N3 C31 C32 119.7(2) . .
N2 C31 C32 124.9(2) . .
C33 C32 C31 119.6(3) . .
C32 C33 C34 120.4(3) . .
C35 C34 C33 117.8(3) . .
N3 C35 C34 123.3(3) . .
N4 C41 N5 114.8(2) . .
N4 C41 C42 120.2(2) . .
N5 C41 C42 124.9(3) . .
C43 C42 C41 120.2(3) . .
C42 C43 C44 119.7(3) . .
C45 C44 C43 117.9(3) . .
N4 C45 C44 123.7(3) . .
N6 C61 N5 115.2(2) . .
N6 C61 C62 119.9(2) . .
N5 C61 C62 124.8(3) . .
C63 C62 C61 120.0(3) . .
C62 C63 C64 120.0(3) . .
C65 C64 C63 117.8(3) . .
N6 C65 C64 124.0(3) . .
Cl2 C1S Cl1 111.8(5) . .
Cr2 Cr2 N5 89.1(4) 2_655 2_655
Cr2 Cr2 N2 87.8(4) 2_655 .
N5 Cr2 N2 90.20(9) 2_655 .
Cr2 Cr2 N5 83.6(4) 2_655 .
N5 Cr2 N5 88.85(14) 2_655 .
N2 Cr2 N5 171.34(14) . .
Cr2 Cr2 N2 84.9(4) 2_655 2_655
N5 Cr2 N2 173.90(14) 2_655 2_655
N2 Cr2 N2 90.37(14) . 2_655
N5 Cr2 N2 89.67(9) . 2_655
Cr2 Cr2 Cr1 176.6(6) 2_655 .
N5 Cr2 Cr1 93.66(8) 2_655 .
N2 Cr2 Cr1 94.17(8) . .
N5 Cr2 Cr1 94.48(8) . .
N2 Cr2 Cr1 92.36(8) 2_655 .
N5 Cr2 Cr1 87.35(8) 2_655 2_655
N2 Cr2 Cr1 85.32(8) . 2_655
N5 Cr2 Cr1 86.04(8) . 2_655
N2 Cr2 Cr1 86.64(8) 2_655 2_655
Cr1 Cr2 Cr1 178.87(5) . 2_655

loop_
_geom_bond_atom_site_label_1
_geom_bond_atom_site_label_2
_geom_bond_distance
_geom_bond_site_symmetry_2
Cr1 N3 2.105(2) 2_655
Cr1 N4 2.112(2) 2_655
Cr1 N1 2.124(2) .
Cr1 N6 2.145(2) .
Cr1 Cr2 2.2232(11) .
Cr1 Cr2 2.4824(12) 2_655
Cr1 Br1 2.7364(4) .
N1 C15 1.343(3) .
N1 C11 1.364(3) .
N2 C11 1.367(3) .
N2 C31 1.373(3) .
N2 Cr2 2.026(3) .
N2 Cr2 2.033(3) 2_655
N3 C31 1.355(3) .
N3 C35 1.359(3) .
N3 Cr1 2.105(2) 2_655
N4 C41 1.361(4) .
N4 C45 1.366(3) .
N4 Cr1 2.112(2) 2_655
N5 C61 1.372(4) .
N5 C41 1.374(4) .
N5 Cr2 2.019(3) 2_655
N5 Cr2 2.031(3) .
N6 C65 1.349(3) .
N6 C61 1.362(3) .
C11 C12 1.408(4) .
C12 C13 1.378(4) .
C13 C14 1.377(4) .
C14 C15 1.378(4) .
C31 C32 1.414(4) .
C32 C33 1.369(4) .
C33 C34 1.391(4) .
C34 C35 1.368(4) .
C41 C42 1.408(4) .
C42 C43 1.369(4) .
C43 C44 1.396(5) .
C44 C45 1.370(4) .
C61 C62 1.412(4) .
C62 C63 1.367(4) .
C63 C64 1.381(5) .
C64 C65 1.373(4) .
Cl1 C1S 1.815(7) .
C1S Cl2 1.725(9) .
Cr2 N5 2.019(3) 2_655
Cr2 N2 2.033(3) 2_655
Cr2 Cr1 2.4823(11) 2_655
